data_7037058
loop_
_publ_author_name
'Lichtenberg, Crispin'
'Bloch, Jan'
'Gianetti, Thomas L.'
'B\"uttner, Torsten'
'Geier, Jens'
'Gr\"utzmacher, Hansj\"org'

_publ_section_title
;
 Diolefins with an ether/thioether functionality as ligands in the
 coordination sphere of Ni and Rh.
;
_journal_issue 46
_journal_name_full 'Dalton transactions (Cambridge, England : 2003)'
_journal_page_first 20056
_journal_page_last 20066
_journal_paper_doi 10.1039/c5dt03279b
_journal_volume 44
_journal_year 2015
_chemical_formula_moiety 'C30 H22 O'
_chemical_formula_sum 'C30 H22 O'
_chemical_formula_weight 398.47
_space_group_crystal_system monoclinic
_space_group_IT_number 14
_space_group_name_Hall '-P 2yn'
_space_group_name_H-M_alt 'P 1 21/n 1'
_symmetry_space_group_name_Hall '-P 2yn'
_symmetry_space_group_name_H-M 'P 1 21/n 1'
_atom_sites_solution_hydrogens geom
_atom_sites_solution_primary iterative
_audit_creation_date 2015-05-12
_audit_creation_method
;
Olex2 1.2
(compiled 2015.01.26 svn.r3150 for OlexSys, GUI svn.r4998)
;
_audit_update_record
;
2015-08-24 deposited with the CCDC.
2015-10-16 downloaded from the CCDC.
;
_cell_angle_alpha 90
_cell_angle_beta 90.003(3)
_cell_angle_gamma 90
_cell_formula_units_Z 4
_cell_length_a 11.9596(4)
_cell_length_b 12.7252(5)
_cell_length_c 13.7959(4)
_cell_measurement_reflns_used 4542
_cell_measurement_temperature 100.19(10)
_cell_measurement_theta_max 30.3540
_cell_measurement_theta_min 3.3990
_cell_volume 2099.57(12)
_computing_cell_refinement
;
CrysAlisPro, Agilent Technologies,
Version 1.171.36.28 (release 01-02-2013 CrysAlis171 .NET)
(compiled Feb  1 2013,16:14:44)
;
_computing_data_collection
;
CrysAlisPro, Agilent Technologies,
Version 1.171.36.28 (release 01-02-2013 CrysAlis171 .NET)
(compiled Feb  1 2013,16:14:44)
;
_computing_data_reduction
;
CrysAlisPro, Agilent Technologies,
Version 1.171.36.28 (release 01-02-2013 CrysAlis171 .NET)
(compiled Feb  1 2013,16:14:44)
;
_computing_molecular_graphics 'Olex2 (Dolomanov et al., 2009)'
_computing_publication_material 'Olex2 (Dolomanov et al., 2009)'
_computing_structure_refinement 'ShelXL (Sheldrick, 2008)'
_computing_structure_solution 'olex2.solve (Bourhis et al., 2015)'
_diffrn_ambient_temperature 100.19(10)
_diffrn_detector_area_resol_mean 16.0839
_diffrn_measured_fraction_theta_full 0.998
_diffrn_measured_fraction_theta_max 0.900
_diffrn_measurement_details
;
  1 omega  -69.00  -43.00   1.0000    5.0000
omega____ theta____ kappa____ phi______ frames
    -      -21.9467 -179.0000  -60.0000 26

  2 omega  -94.00  -64.00   1.0000    5.0000
omega____ theta____ kappa____ phi______ frames
    -      -21.9467 -179.0000   90.0000 30

  3 omega  -19.00   20.00   1.0000    5.0000
omega____ theta____ kappa____ phi______ frames
    -      -21.9467  -99.0000 -120.0000 39

  4 omega    8.00   91.00   1.0000    5.0000
omega____ theta____ kappa____ phi______ frames
    -       22.4154   38.0000  -60.0000 83

  5 omega    5.00   95.00   1.0000    5.0000
omega____ theta____ kappa____ phi______ frames
    -       22.4154   38.0000   30.0000 90

  6 omega  -50.00  -11.00   1.0000    5.0000
omega____ theta____ kappa____ phi______ frames
    -       22.4154  -38.0000  -90.0000 39
;
_diffrn_measurement_device_type 'Xcalibur, Sapphire3'
_diffrn_measurement_method '\w scans'
_diffrn_orient_matrix_UB_11 0.0427224000
_diffrn_orient_matrix_UB_12 0.0087478000
_diffrn_orient_matrix_UB_13 -0.0347279000
_diffrn_orient_matrix_UB_21 0.0410897000
_diffrn_orient_matrix_UB_22 -0.0070149000
_diffrn_orient_matrix_UB_23 0.0364851000
_diffrn_orient_matrix_UB_31 0.0015581000
_diffrn_orient_matrix_UB_32 -0.0546290000
_diffrn_orient_matrix_UB_33 -0.0102282000
_diffrn_radiation_monochromator graphite
_diffrn_radiation_type MoK\a
_diffrn_radiation_wavelength 0.71073
_diffrn_reflns_av_R_equivalents 0.0246
_diffrn_reflns_av_unetI/netI 0.0363
_diffrn_reflns_laue_measured_fraction_full 0.998
_diffrn_reflns_laue_measured_fraction_max 0.900
_diffrn_reflns_limit_h_max 17
_diffrn_reflns_limit_h_min -15
_diffrn_reflns_limit_k_max 18
_diffrn_reflns_limit_k_min -16
_diffrn_reflns_limit_l_max 19
_diffrn_reflns_limit_l_min -17
_diffrn_reflns_number 14157
_diffrn_reflns_point_group_measured_fraction_full 0.998
_diffrn_reflns_point_group_measured_fraction_max 0.900
_diffrn_reflns_theta_full 25.242
_diffrn_reflns_theta_max 30.596
_diffrn_reflns_theta_min 2.953
_diffrn_source 'Enhance (Mo) X-ray Source'
_exptl_absorpt_coefficient_mu 0.075
_exptl_absorpt_correction_T_max 1.00000
_exptl_absorpt_correction_T_min 0.93844
_exptl_absorpt_correction_type multi-scan
_exptl_absorpt_process_details
;
CrysAlisPro, Agilent Technologies,
Version 1.171.36.28 (release 01-02-2013 CrysAlis171 .NET)
(compiled Feb  1 2013,16:14:44)
Empirical absorption correction using spherical harmonics,
 implemented in SCALE3 ABSPACK scaling algorithm.
;
_exptl_crystal_colour colourless
_exptl_crystal_colour_primary colourless
_exptl_crystal_density_diffrn 1.261
_exptl_crystal_description block
_exptl_crystal_F_000 840
_exptl_crystal_size_max 0.5
_exptl_crystal_size_mid 0.5
_exptl_crystal_size_min 0.5
_refine_diff_density_max 0.337
_refine_diff_density_min -0.232
_refine_diff_density_rms 0.043
_refine_ls_extinction_method none
_refine_ls_goodness_of_fit_ref 1.068
_refine_ls_hydrogen_treatment constr
_refine_ls_matrix_type full
_refine_ls_number_parameters 280
_refine_ls_number_reflns 5809
_refine_ls_number_restraints 0
_refine_ls_restrained_S_all 1.068
_refine_ls_R_factor_all 0.0654
_refine_ls_R_factor_gt 0.0533
_refine_ls_shift/su_max 0.000
_refine_ls_shift/su_mean 0.000
_refine_ls_structure_factor_coef Fsqd
_refine_ls_weighting_details 'w=1/[\s^2^(Fo^2^)+(0.0459P)^2^+0.7121P] where P=(Fo^2^+2Fc^2^)/3'
_refine_ls_weighting_scheme calc
_refine_ls_wR_factor_gt 0.1178
_refine_ls_wR_factor_ref 0.1245
_reflns_Friedel_coverage 0.000
_reflns_number_gt 4892
_reflns_number_total 5809
_reflns_threshold_expression 'I > 2\s(I)'
_cod_data_source_file c5dt03279b2.cif
_cod_data_source_block Compound2
_cod_depositor_comments 'Adding full bibliography for 7037058--7037062.cif.'
_cod_original_cell_volume 2099.57(13)
_cod_database_code 7037058
_chemical_oxdiff_formula 'N2 C40 H40'
_shelx_space_group_comment
;
The symmetry employed for this shelxl refinement is uniquely defined
by the following loop, which should always be used as a source of
symmetry information in preference to the above space-group names.
They are only intended as comments.
;
_reflns_odcompleteness_completeness 99.80
_reflns_odcompleteness_iscentric 1
_reflns_odcompleteness_theta 28.22
_olex2_refinement_description
;
1. Fixed Uiso
 At 1.2 times of:
  All C(H) groups
2.a Ternary CH refined with riding coordinates:
 C1(H1), C16(H16)
2.b Aromatic/amide H refined with riding coordinates:
 C30(H30), C15(H15), C25(H25), C27(H27), C20(H20), C12(H12), C26(H26),
 C14(H14), C19(H19), C29(H29), C23(H23), C24(H24), C9(H9), C28(H28), C10(H10),
 C8(H8), C5(H5), C13(H13), C11(H11), C4(H4)
;
_shelx_shelxl_version_number 2014/7
_olex2_submission_special_instructions 'No special instructions were received'

loop_
_space_group_symop_operation_xyz
'x, y, z'
'-x+1/2, y+1/2, -z+1/2'
'-x, -y, -z'
'x-1/2, -y-1/2, z-1/2'

loop_
_atom_site_label
_atom_site_type_symbol
_atom_site_fract_x
_atom_site_fract_y
_atom_site_fract_z
_atom_site_U_iso_or_equiv
_atom_site_adp_type
_atom_site_occupancy
_atom_site_site_symmetry_order
_atom_site_calc_flag
_atom_site_refinement_flags_posn
O1 O 0.48344(7) 0.77939(7) 0.63624(6) 0.01717(18) Uani 1 1 d .
C2 C 0.43151(10) 0.79000(10) 0.46889(8) 0.0174(2) Uani 1 1 d .
C17 C 0.53664(10) 0.76517(10) 0.80342(8) 0.0172(2) Uani 1 1 d .
C30 C 0.56279(11) 0.87189(10) 0.80168(9) 0.0210(3) Uani 1 1 d .
H30 H 0.5444 0.9121 0.7477 0.025 Uiso 1 1 calc R
C15 C 0.40583(11) 0.89510(10) 0.48443(9) 0.0209(3) Uani 1 1 d .
H15 H 0.4265 0.9271 0.5423 0.025 Uiso 1 1 calc R
C18 C 0.56335(10) 0.70422(10) 0.88501(9) 0.0200(3) Uani 1 1 d .
C3 C 0.40355(11) 0.74175(11) 0.38051(9) 0.0224(3) Uani 1 1 d .
C22 C 0.36406(10) 0.67761(10) 0.74385(8) 0.0174(2) Uani 1 1 d .
C7 C 0.60473(11) 0.69610(9) 0.51740(8) 0.0181(2) Uani 1 1 d .
C1 C 0.48624(10) 0.72376(9) 0.54658(8) 0.0163(2) Uani 1 1 d .
H1 H 0.4435 0.6585 0.5539 0.020 Uiso 1 1 calc R
C25 C 0.14879(12) 0.60958(13) 0.79022(10) 0.0316(3) Uani 1 1 d .
H25 H 0.0771 0.5867 0.8055 0.038 Uiso 1 1 calc R
C16 C 0.48213(10) 0.71101(9) 0.71792(8) 0.0157(2) Uani 1 1 d .
H16 H 0.5256 0.6480 0.7021 0.019 Uiso 1 1 calc R
C27 C 0.61962(11) 0.75271(12) 0.96214(9) 0.0258(3) Uani 1 1 d .
H27 H 0.6404 0.7127 1.0156 0.031 Uiso 1 1 calc R
C20 C 0.44349(12) 0.54452(10) 0.85980(9) 0.0237(3) Uani 1 1 d .
H20 H 0.4387 0.4724 0.8697 0.028 Uiso 1 1 calc R
C21 C 0.34945(11) 0.59433(10) 0.80948(9) 0.0208(3) Uani 1 1 d .
C12 C 0.34409(12) 0.80117(13) 0.31191(10) 0.0295(3) Uani 1 1 d .
H12 H 0.3221 0.7697 0.2541 0.035 Uiso 1 1 calc R
C26 C 0.24057(12) 0.55987(12) 0.82978(10) 0.0276(3) Uani 1 1 d .
H26 H 0.2301 0.5026 0.8706 0.033 Uiso 1 1 calc R
C6 C 0.62172(12) 0.62589(10) 0.44017(9) 0.0232(3) Uani 1 1 d .
C14 C 0.34946(11) 0.95299(11) 0.41431(10) 0.0277(3) Uani 1 1 d .
H14 H 0.3331 1.0235 0.4250 0.033 Uiso 1 1 calc R
C19 C 0.53577(12) 0.59235(11) 0.89298(9) 0.0241(3) Uani 1 1 d .
H19 H 0.5878 0.5500 0.9244 0.029 Uiso 1 1 calc R
C29 C 0.61619(12) 0.91860(11) 0.88023(9) 0.0265(3) Uani 1 1 d .
H29 H 0.6327 0.9900 0.8790 0.032 Uiso 1 1 calc R
C23 C 0.27100(11) 0.72668(11) 0.70389(9) 0.0224(3) Uani 1 1 d .
H23 H 0.2806 0.7822 0.6608 0.027 Uiso 1 1 calc R
C24 C 0.16374(12) 0.69358(12) 0.72768(10) 0.0295(3) Uani 1 1 d .
H24 H 0.1020 0.7278 0.7016 0.035 Uiso 1 1 calc R
C9 C 0.80489(12) 0.71156(12) 0.53849(10) 0.0302(3) Uani 1 1 d .
H9 H 0.8657 0.7414 0.5701 0.036 Uiso 1 1 calc R
C28 C 0.64479(12) 0.85842(12) 0.96048(10) 0.0284(3) Uani 1 1 d .
H28 H 0.6808 0.8894 1.0130 0.034 Uiso 1 1 calc R
C10 C 0.82186(13) 0.63994(13) 0.46413(10) 0.0334(4) Uani 1 1 d .
H10 H 0.8941 0.6210 0.4465 0.040 Uiso 1 1 calc R
C8 C 0.69667(11) 0.73854(11) 0.56557(9) 0.0222(3) Uani 1 1 d .
H8 H 0.6855 0.7854 0.6164 0.027 Uiso 1 1 calc R
C5 C 0.52962(13) 0.58403(11) 0.38205(9) 0.0285(3) Uani 1 1 d .
H5 H 0.5374 0.5152 0.3604 0.034 Uiso 1 1 calc R
C13 C 0.31765(12) 0.90499(13) 0.32825(10) 0.0321(3) Uani 1 1 d .
H13 H 0.2785 0.9429 0.2817 0.038 Uiso 1 1 calc R
C11 C 0.73139(13) 0.59681(12) 0.41632(10) 0.0309(3) Uani 1 1 d .
H11 H 0.7434 0.5477 0.3675 0.037 Uiso 1 1 calc R
C4 C 0.43529(13) 0.63377(12) 0.35642(9) 0.0288(3) Uani 1 1 d .
H4 H 0.3846 0.5956 0.3194 0.035 Uiso 1 1 calc R

loop_
_atom_site_aniso_label
_atom_site_aniso_U_11
_atom_site_aniso_U_22
_atom_site_aniso_U_33
_atom_site_aniso_U_23
_atom_site_aniso_U_13
_atom_site_aniso_U_12
O1 0.0234(4) 0.0176(4) 0.0105(4) 0.0000(3) 0.0025(3) -0.0005(3)
C2 0.0149(5) 0.0226(6) 0.0146(5) 0.0027(4) 0.0017(4) -0.0029(5)
C17 0.0160(6) 0.0217(6) 0.0137(5) -0.0019(4) 0.0019(4) -0.0017(5)
C30 0.0231(6) 0.0245(6) 0.0156(5) -0.0006(5) 0.0029(4) -0.0035(5)
C15 0.0186(6) 0.0231(6) 0.0211(6) 0.0033(5) 0.0018(4) -0.0009(5)
C18 0.0185(6) 0.0258(7) 0.0158(5) -0.0004(5) 0.0014(4) 0.0002(5)
C3 0.0204(6) 0.0313(7) 0.0155(6) 0.0017(5) 0.0005(4) -0.0065(5)
C22 0.0192(6) 0.0213(6) 0.0117(5) -0.0039(4) 0.0021(4) -0.0029(5)
C7 0.0228(6) 0.0174(6) 0.0140(5) 0.0039(4) 0.0028(4) 0.0028(5)
C1 0.0204(6) 0.0167(6) 0.0118(5) -0.0010(4) 0.0022(4) -0.0018(4)
C25 0.0219(7) 0.0456(9) 0.0271(7) -0.0100(6) 0.0075(5) -0.0114(6)
C16 0.0186(6) 0.0171(6) 0.0116(5) 0.0005(4) 0.0015(4) -0.0006(4)
C27 0.0239(7) 0.0372(8) 0.0163(6) 0.0010(5) -0.0035(5) -0.0016(6)
C20 0.0331(7) 0.0210(6) 0.0170(6) 0.0037(5) 0.0043(5) -0.0023(5)
C21 0.0249(6) 0.0224(6) 0.0151(5) -0.0035(5) 0.0038(4) -0.0061(5)
C12 0.0240(7) 0.0482(9) 0.0163(6) 0.0056(6) -0.0034(5) -0.0082(6)
C26 0.0312(7) 0.0306(7) 0.0210(6) -0.0023(5) 0.0079(5) -0.0123(6)
C6 0.0332(7) 0.0197(6) 0.0169(6) 0.0031(5) 0.0056(5) 0.0055(5)
C14 0.0218(7) 0.0281(7) 0.0333(7) 0.0113(6) 0.0027(5) 0.0030(5)
C19 0.0284(7) 0.0271(7) 0.0168(6) 0.0048(5) -0.0001(5) 0.0027(5)
C29 0.0292(7) 0.0284(7) 0.0219(6) -0.0051(5) 0.0037(5) -0.0098(6)
C23 0.0212(6) 0.0289(7) 0.0172(6) -0.0023(5) 0.0002(4) -0.0006(5)
C24 0.0191(7) 0.0437(9) 0.0257(7) -0.0063(6) 0.0009(5) -0.0004(6)
C9 0.0236(7) 0.0419(9) 0.0250(7) 0.0103(6) 0.0023(5) 0.0034(6)
C28 0.0261(7) 0.0398(8) 0.0192(6) -0.0070(5) -0.0027(5) -0.0081(6)
C10 0.0281(7) 0.0459(9) 0.0262(7) 0.0140(6) 0.0108(6) 0.0146(7)
C8 0.0225(6) 0.0267(7) 0.0175(6) 0.0047(5) 0.0023(5) 0.0024(5)
C5 0.0452(9) 0.0216(7) 0.0189(6) -0.0048(5) 0.0061(6) -0.0027(6)
C13 0.0210(7) 0.0473(9) 0.0279(7) 0.0188(6) -0.0025(5) 0.0001(6)
C11 0.0423(9) 0.0304(8) 0.0201(6) 0.0046(5) 0.0115(6) 0.0150(6)
C4 0.0369(8) 0.0314(8) 0.0183(6) -0.0070(5) 0.0004(5) -0.0109(6)

loop_
_atom_type_symbol
_atom_type_description
_atom_type_scat_dispersion_real
_atom_type_scat_dispersion_imag
_atom_type_scat_source
C C 0.0033 0.0016 'International Tables Vol C Tables 4.2.6.8 and 6.1.1.4'
H H 0.0000 0.0000 'International Tables Vol C Tables 4.2.6.8 and 6.1.1.4'
O O 0.0106 0.0060 'International Tables Vol C Tables 4.2.6.8 and 6.1.1.4'

loop_
_geom_angle_atom_site_label_1
_geom_angle_atom_site_label_2
_geom_angle_atom_site_label_3
_geom_angle
C16 O1 C1 112.55(9)
C15 C2 C3 120.13(11)
C15 C2 C1 121.53(11)
C3 C2 C1 118.31(11)
C30 C17 C18 120.07(11)
C30 C17 C16 121.79(11)
C18 C17 C16 118.12(11)
C17 C30 H30 119.8
C29 C30 C17 120.39(12)
C29 C30 H30 119.8
C2 C15 H15 119.7
C2 C15 C14 120.67(12)
C14 C15 H15 119.7
C17 C18 C19 123.07(11)
C27 C18 C17 118.33(12)
C27 C18 C19 118.59(11)
C2 C3 C4 123.05(12)
C12 C3 C2 118.02(13)
C12 C3 C4 118.92(12)
C21 C22 C16 118.62(11)
C23 C22 C16 121.72(11)
C23 C22 C21 119.66(12)
C6 C7 C1 118.99(11)
C8 C7 C1 121.42(11)
C8 C7 C6 119.59(12)
O1 C1 C2 109.14(9)
O1 C1 C7 111.60(9)
O1 C1 H1 108.6
C2 C1 C7 110.24(9)
C2 C1 H1 108.6
C7 C1 H1 108.6
C26 C25 H25 120.1
C26 C25 C24 119.84(13)
C24 C25 H25 120.1
O1 C16 C17 109.50(10)
O1 C16 C22 111.59(9)
O1 C16 H16 108.5
C17 C16 C22 110.15(9)
C17 C16 H16 108.5
C22 C16 H16 108.5
C18 C27 H27 119.3
C28 C27 C18 121.44(12)
C28 C27 H27 119.3
C21 C20 H20 116.7
C19 C20 H20 116.7
C19 C20 C21 126.64(12)
C22 C21 C20 122.42(12)
C26 C21 C22 118.69(12)
C26 C21 C20 118.87(12)
C3 C12 H12 119.3
C13 C12 C3 121.49(13)
C13 C12 H12 119.3
C25 C26 C21 121.10(13)
C25 C26 H26 119.4
C21 C26 H26 119.4
C7 C6 C5 122.56(12)
C11 C6 C7 118.75(13)
C11 C6 C5 118.67(12)
C15 C14 H14 120.2
C13 C14 C15 119.66(14)
C13 C14 H14 120.2
C18 C19 H19 116.5
C20 C19 C18 126.92(12)
C20 C19 H19 116.5
C30 C29 H29 120.1
C28 C29 C30 119.89(13)
C28 C29 H29 120.1
C22 C23 H23 119.7
C24 C23 C22 120.62(13)
C24 C23 H23 119.7
C25 C24 C23 120.01(13)
C25 C24 H24 120.0
C23 C24 H24 120.0
C10 C9 H9 120.1
C10 C9 C8 119.82(14)
C8 C9 H9 120.1
C27 C28 C29 119.83(12)
C27 C28 H28 120.1
C29 C28 H28 120.1
C9 C10 H10 120.0
C11 C10 C9 119.98(13)
C11 C10 H10 120.0
C7 C8 H8 119.6
C9 C8 C7 120.71(13)
C9 C8 H8 119.6
C6 C5 H5 116.3
C4 C5 C6 127.31(13)
C4 C5 H5 116.3
C12 C13 C14 119.94(12)
C12 C13 H13 120.0
C14 C13 H13 120.0
C6 C11 H11 119.5
C10 C11 C6 121.07(13)
C10 C11 H11 119.5
C3 C4 H4 116.5
C5 C4 C3 126.97(12)
C5 C4 H4 116.5

loop_
_geom_bond_atom_site_label_1
_geom_bond_atom_site_label_2
_geom_bond_distance
O1 C1 1.4256(13)
O1 C16 1.4237(13)
C2 C15 1.3888(18)
C2 C3 1.4054(16)
C2 C1 1.5126(16)
C17 C30 1.3938(18)
C17 C18 1.4038(16)
C17 C16 1.5136(15)
C30 H30 0.9300
C30 C29 1.3912(17)
C15 H15 0.9300
C15 C14 1.3903(17)
C18 C27 1.4021(17)
C18 C19 1.4654(19)
C3 C12 1.4047(18)
C3 C4 1.464(2)
C22 C16 1.5175(17)
C22 C21 1.4049(17)
C22 C23 1.3901(17)
C7 C1 1.5147(17)
C7 C6 1.4053(17)
C7 C8 1.3936(18)
C1 H1 0.9800
C25 H25 0.9300
C25 C26 1.379(2)
C25 C24 1.385(2)
C16 H16 0.9800
C27 H27 0.9300
C27 C28 1.379(2)
C20 H20 0.9300
C20 C21 1.4658(18)
C20 C19 1.3408(19)
C21 C26 1.4023(18)
C12 H12 0.9300
C12 C13 1.377(2)
C26 H26 0.9300
C6 C5 1.463(2)
C6 C11 1.402(2)
C14 H14 0.9300
C14 C13 1.388(2)
C19 H19 0.9300
C29 H29 0.9300
C29 C28 1.389(2)
C23 H23 0.9300
C23 C24 1.3895(19)
C24 H24 0.9300
C9 H9 0.9300
C9 C10 1.387(2)
C9 C8 1.3901(19)
C28 H28 0.9300
C10 H10 0.9300
C10 C11 1.381(2)
C8 H8 0.9300
C5 H5 0.9300
C5 C4 1.341(2)
C13 H13 0.9300
C11 H11 0.9300
C4 H4 0.9300

loop_
_geom_torsion_atom_site_label_1
_geom_torsion_atom_site_label_2
_geom_torsion_atom_site_label_3
_geom_torsion_atom_site_label_4
_geom_torsion
C2 C15 C14 C13 0.6(2)
C2 C3 C12 C13 2.7(2)
C2 C3 C4 C5 -34.7(2)
C17 C30 C29 C28 0.7(2)
C17 C18 C27 C28 2.5(2)
C17 C18 C19 C20 -36.6(2)
C30 C17 C18 C27 -2.04(18)
C30 C17 C18 C19 178.34(12)
C30 C17 C16 O1 10.66(16)
C30 C17 C16 C22 -112.42(13)
C30 C29 C28 C27 -0.3(2)
C15 C2 C3 C12 -3.47(18)
C15 C2 C3 C4 175.37(12)
C15 C2 C1 O1 11.58(16)
C15 C2 C1 C7 -111.32(13)
C15 C14 C13 C12 -1.4(2)
C18 C17 C30 C29 0.49(19)
C18 C17 C16 O1 -167.75(10)
C18 C17 C16 C22 69.17(14)
C18 C27 C28 C29 -1.3(2)
C3 C2 C15 C14 1.89(19)
C3 C2 C1 O1 -166.44(10)
C3 C2 C1 C7 70.66(14)
C3 C12 C13 C14 -0.3(2)
C22 C21 C26 C25 -3.18(19)
C22 C23 C24 C25 -1.3(2)
C7 C6 C5 C4 35.2(2)
C7 C6 C11 C10 -3.2(2)
C1 O1 C16 C17 151.37(10)
C1 O1 C16 C22 -86.41(11)
C1 C2 C15 C14 -176.09(12)
C1 C2 C3 C12 174.58(11)
C1 C2 C3 C4 -6.58(19)
C1 C7 C6 C5 4.50(18)
C1 C7 C6 C11 -177.10(11)
C1 C7 C8 C9 179.37(11)
C16 O1 C1 C2 152.08(10)
C16 O1 C1 C7 -85.83(11)
C16 C17 C30 C29 -177.89(12)
C16 C17 C18 C27 176.40(11)
C16 C17 C18 C19 -3.22(18)
C16 C22 C21 C20 5.21(17)
C16 C22 C21 C26 -176.82(11)
C16 C22 C23 C24 179.01(11)
C27 C18 C19 C20 143.79(14)
C20 C21 C26 C25 174.86(12)
C21 C22 C16 O1 167.30(10)
C21 C22 C16 C17 -70.86(14)
C21 C22 C23 C24 -0.51(18)
C21 C20 C19 C18 -0.9(2)
C12 C3 C4 C5 144.13(15)
C26 C25 C24 C23 0.9(2)
C6 C7 C1 O1 169.09(10)
C6 C7 C1 C2 -69.45(14)
C6 C7 C8 C9 -0.47(18)
C6 C5 C4 C3 0.4(2)
C19 C18 C27 C28 -177.89(13)
C19 C20 C21 C22 36.5(2)
C19 C20 C21 C26 -141.50(14)
C23 C22 C16 O1 -12.22(15)
C23 C22 C16 C17 109.62(12)
C23 C22 C21 C20 -175.26(11)
C23 C22 C21 C26 2.71(18)
C24 C25 C26 C21 1.4(2)
C9 C10 C11 C6 1.4(2)
C10 C9 C8 C7 -1.4(2)
C8 C7 C1 O1 -10.76(16)
C8 C7 C1 C2 110.70(12)
C8 C7 C6 C5 -175.65(12)
C8 C7 C6 C11 2.74(18)
C8 C9 C10 C11 0.9(2)
C5 C6 C11 C10 175.21(12)
C11 C6 C5 C4 -143.23(15)
C4 C3 C12 C13 -176.19(13)
